data_7713907
loop_
_publ_author_name
'Passarelli, Vincenzo'
'P\'erez-Torrente, Jes\'us J.'
'Palmese, Marco'

_publ_section_title
;
 Reactivity of Ir(I)-aminophosphane platforms towards oxidants
;
_journal_name_full 'Dalton Transactions'
_journal_paper_doi 10.1039/D3DT02361C
_journal_year 2023
_chemical_formula_moiety 'C48 H51 I Ir N2 P2 Si, I, 3 (C H2 Cl2)'
_chemical_formula_sum 'C51 H57 Cl6 I2 Ir N2 P2 Si'
_chemical_formula_weight 1446.71
_space_group_crystal_system triclinic
_space_group_IT_number 2
_space_group_name_Hall '-P 1'
_space_group_name_H-M_alt 'P -1'
_atom_sites_solution_hydrogens geom
_atom_sites_solution_primary heavy
_atom_sites_solution_secondary difmap
_audit_creation_method SHELXL-2014/7
_audit_update_record
;
2023-07-18 deposited with the CCDC.	2023-09-05 downloaded from the CCDC.
;
_cell_angle_alpha 100.9810(10)
_cell_angle_beta 98.2830(10)
_cell_angle_gamma 103.0900(10)
_cell_formula_units_Z 2
_cell_length_a 10.3680(8)
_cell_length_b 14.1270(11)
_cell_length_c 19.6166(16)
_cell_measurement_reflns_used 9897
_cell_measurement_temperature 100(2)
_cell_measurement_theta_max 28.301
_cell_measurement_theta_min 2.334
_cell_volume 2694.2(4)
_computing_cell_refinement 'SAINT+ in APEX2 (Bruker AXS,2008)'
_computing_data_collection 'SMART in APEX2 (Bruker AXS,2008)'
_computing_data_reduction 'SAINT+ in APEX2 (Bruker AXS,2008)'
_computing_molecular_graphics 'XP program, SHELXTL v6.12, Bruker2000'
_computing_publication_material 'XCIF program, PLATON(Spek, 1998)'
_computing_structure_refinement 'SHELXL-2014/7 (Sheldrick, 2014)'
_computing_structure_solution 'SHELXS-2013 (Sheldrick, 2008)'
_diffrn_ambient_temperature 100(2)
_diffrn_detector_area_resol_mean 8.26
_diffrn_measured_fraction_theta_full 0.999
_diffrn_measured_fraction_theta_max 0.997
_diffrn_measurement_device_type 'Bruker SMART APEX CCD system'
_diffrn_measurement_method '\w rotations with narrow frames'
_diffrn_radiation_monochromator graphite
_diffrn_radiation_source 'fine-focus sealed tube'
_diffrn_radiation_type MoK\a
_diffrn_radiation_wavelength 0.71073
_diffrn_reflns_av_R_equivalents 0.0353
_diffrn_reflns_av_unetI/netI 0.0349
_diffrn_reflns_Laue_measured_fraction_full 0.999
_diffrn_reflns_Laue_measured_fraction_max 0.997
_diffrn_reflns_limit_h_max 12
_diffrn_reflns_limit_h_min -12
_diffrn_reflns_limit_k_max 17
_diffrn_reflns_limit_k_min -17
_diffrn_reflns_limit_l_max 24
_diffrn_reflns_limit_l_min -24
_diffrn_reflns_number 39544
_diffrn_reflns_point_group_measured_fraction_full 0.999
_diffrn_reflns_point_group_measured_fraction_max 0.997
_diffrn_reflns_theta_full 25.000
_diffrn_reflns_theta_max 26.372
_diffrn_reflns_theta_min 2.056
_exptl_absorpt_coefficient_mu 4.040
_exptl_absorpt_correction_T_max 0.5264
_exptl_absorpt_correction_T_min 0.3558
_exptl_absorpt_correction_type multi-scan
_exptl_absorpt_process_details
; 
 Multi-scan correction included in APEX2 package (Bruker AXS, 2008)
;
_exptl_crystal_colour orange
_exptl_crystal_density_diffrn 1.783
_exptl_crystal_description prism
_exptl_crystal_F_000 1412
_exptl_crystal_size_max 0.250
_exptl_crystal_size_mid 0.140
_exptl_crystal_size_min 0.090
_refine_diff_density_max 2.043
_refine_diff_density_min -1.903
_refine_diff_density_rms 0.139
_refine_ls_extinction_method none
_refine_ls_goodness_of_fit_ref 1.052
_refine_ls_hydrogen_treatment constr
_refine_ls_matrix_type full
_refine_ls_number_parameters 540
_refine_ls_number_reflns 10963
_refine_ls_number_restraints 0
_refine_ls_restrained_S_all 1.052
_refine_ls_R_factor_all 0.0433
_refine_ls_R_factor_gt 0.0372
_refine_ls_shift/su_max 0.001
_refine_ls_shift/su_mean 0.000
_refine_ls_structure_factor_coef Fsqd
_refine_ls_weighting_details 'w=1/[\s^2^(Fo^2^)+(0.0395P)^2^+12.7711P] where P=(Fo^2^+2Fc^2^)/3'
_refine_ls_weighting_scheme calc
_refine_ls_wR_factor_gt 0.0903
_refine_ls_wR_factor_ref 0.0949
_reflns_Friedel_coverage 0.000
_reflns_number_gt 9831
_reflns_number_total 10963
_reflns_threshold_expression 'I > 2\s(I)'
_cod_data_source_file d3dt02361c3.cif
_cod_data_source_block 6I_VPX156
_cod_database_code 7713907
_shelx_shelxl_version_number 2014/7
_shelx_space_group_comment
;
The symmetry employed for this shelxl refinement is uniquely defined
by the following loop, which should always be used as a source of
symmetry information in preference to the above space-group names.
They are only intended as comments.
;

loop_
_space_group_symop_operation_xyz
'x, y, z'
'-x, -y, -z'

loop_
_atom_site_label
_atom_site_type_symbol
_atom_site_fract_x
_atom_site_fract_y
_atom_site_fract_z
_atom_site_U_iso_or_equiv
_atom_site_adp_type
_atom_site_occupancy
_atom_site_site_symmetry_order
_atom_site_calc_flag
_atom_site_refinement_flags_posn
_atom_site_refinement_flags_adp
_atom_site_refinement_flags_occupancy
_atom_site_disorder_assembly
_atom_site_disorder_group
C1 C 0.7483(5) 0.1481(4) 0.0780(3) 0.0260(11) Uani 1 1 d . . . . .
H1A H 0.7071 0.1973 0.0609 0.039 Uiso 1 1 calc R U . . .
H1B H 0.7351 0.0898 0.0390 0.039 Uiso 1 1 calc R U . . .
H1C H 0.8452 0.1779 0.0960 0.039 Uiso 1 1 calc R U . . .
C2 C 0.4845(5) 0.0634(4) 0.1100(3) 0.0256(11) Uani 1 1 d . . . . .
H2A H 0.4344 0.0373 0.1441 0.038 Uiso 1 1 calc R U . . .
H2B H 0.4707 0.0102 0.0674 0.038 Uiso 1 1 calc R U . . .
H2C H 0.4520 0.1188 0.0973 0.038 Uiso 1 1 calc R U . . .
C3 C 0.7882(5) 0.3472(4) 0.3507(3) 0.0238(11) Uani 1 1 d . . . . .
C4 C 0.8953(5) 0.4198(4) 0.3411(3) 0.0271(12) Uani 1 1 d . . . . .
H4 H 0.9592 0.4000 0.3152 0.033 Uiso 1 1 calc R U . . .
C5 C 0.9105(6) 0.5206(4) 0.3687(3) 0.0356(14) Uani 1 1 d . . . . .
H5 H 0.9850 0.5690 0.3623 0.043 Uiso 1 1 calc R U . . .
C6 C 0.8172(7) 0.5502(4) 0.4053(3) 0.0407(15) Uani 1 1 d . . . . .
H6 H 0.8278 0.6191 0.4246 0.049 Uiso 1 1 calc R U . . .
C7 C 0.7077(7) 0.4795(5) 0.4142(4) 0.0409(15) Uani 1 1 d . . . . .
H7 H 0.6432 0.5002 0.4393 0.049 Uiso 1 1 calc R U . . .
C8 C 0.6923(6) 0.3786(4) 0.3865(3) 0.0309(12) Uani 1 1 d . . . . .
H8 H 0.6161 0.3306 0.3918 0.037 Uiso 1 1 calc R U . . .
C9 C 0.6359(5) 0.1486(4) 0.3497(3) 0.0224(10) Uani 1 1 d . . . . .
C10 C 0.6470(5) 0.1621(4) 0.4232(3) 0.0257(11) Uani 1 1 d . . . . .
H10 H 0.7213 0.2110 0.4541 0.031 Uiso 1 1 calc R U . . .
C11 C 0.5508(6) 0.1049(4) 0.4512(3) 0.0299(12) Uani 1 1 d . . . . .
H11 H 0.5591 0.1158 0.5011 0.036 Uiso 1 1 calc R U . . .
C12 C 0.4430(5) 0.0323(4) 0.4076(3) 0.0275(12) Uani 1 1 d . . . . .
H12 H 0.3781 -0.0070 0.4275 0.033 Uiso 1 1 calc R U . . .
C13 C 0.4298(5) 0.0171(4) 0.3350(3) 0.0258(11) Uani 1 1 d . . . . .
H13 H 0.3558 -0.0328 0.3048 0.031 Uiso 1 1 calc R U . . .
C14 C 0.5257(5) 0.0753(4) 0.3062(3) 0.0235(11) Uani 1 1 d . . . . .
H14 H 0.5157 0.0649 0.2562 0.028 Uiso 1 1 calc R U . . .
C15 C 0.6300(5) 0.2841(4) 0.2096(3) 0.0223(10) Uani 1 1 d . . . . .
C16 C 0.7014(5) 0.3620(4) 0.1854(3) 0.0258(11) Uani 1 1 d . . . . .
H16 H 0.7908 0.3643 0.1786 0.031 Uiso 1 1 calc R U . . .
C17 C 0.6420(6) 0.4368(4) 0.1709(3) 0.0341(13) Uani 1 1 d . . . . .
H17 H 0.6923 0.4906 0.1552 0.041 Uiso 1 1 calc R U . . .
C18 C 0.5106(6) 0.4342(4) 0.1791(3) 0.0345(13) Uani 1 1 d . . . . .
C19 C 0.4390(6) 0.3550(4) 0.2030(3) 0.0328(13) Uani 1 1 d . . . . .
H19 H 0.3490 0.3521 0.2090 0.039 Uiso 1 1 calc R U . . .
C20 C 0.4980(5) 0.2805(4) 0.2180(3) 0.0280(12) Uani 1 1 d . . . . .
H20 H 0.4481 0.2268 0.2340 0.034 Uiso 1 1 calc R U . . .
C21 C 0.4461(8) 0.5150(5) 0.1623(4) 0.0496(18) Uani 1 1 d . . . . .
H21A H 0.5085 0.5619 0.1435 0.074 Uiso 1 1 calc R U . . .
H21B H 0.4253 0.5509 0.2055 0.074 Uiso 1 1 calc R U . . .
H21C H 0.3626 0.4847 0.1269 0.074 Uiso 1 1 calc R U . . .
C22 C 0.9710(5) -0.0344(4) 0.1891(3) 0.0226(10) Uani 1 1 d . . . . .
C23 C 0.9898(5) -0.0013(4) 0.1281(3) 0.0260(11) Uani 1 1 d . . . . .
H23 H 0.9376 0.0406 0.1124 0.031 Uiso 1 1 calc R U . . .
C24 C 1.0841(5) -0.0284(4) 0.0892(3) 0.0302(12) Uani 1 1 d . . . . .
H24 H 1.0960 -0.0047 0.0477 0.036 Uiso 1 1 calc R U . . .
C25 C 1.1596(5) -0.0898(4) 0.1112(3) 0.0316(13) Uani 1 1 d . . . . .
H25 H 1.2230 -0.1089 0.0846 0.038 Uiso 1 1 calc R U . . .
C26 C 1.1432(5) -0.1235(4) 0.1720(3) 0.0274(12) Uani 1 1 d . . . . .
H26 H 1.1960 -0.1652 0.1873 0.033 Uiso 1 1 calc R U . . .
C27 C 1.0496(5) -0.0966(4) 0.2108(3) 0.0256(11) Uani 1 1 d . . . . .
H27 H 1.0386 -0.1204 0.2523 0.031 Uiso 1 1 calc R U . . .
C28 C 0.7870(5) -0.0954(4) 0.2791(3) 0.0219(10) Uani 1 1 d . . . . .
C29 C 0.7789(5) -0.1947(4) 0.2461(3) 0.0261(11) Uani 1 1 d . . . . .
H29 H 0.8116 -0.2084 0.2035 0.031 Uiso 1 1 calc R U . . .
C30 C 0.7239(6) -0.2720(4) 0.2751(3) 0.0321(13) Uani 1 1 d . . . . .
H30 H 0.7215 -0.3386 0.2531 0.039 Uiso 1 1 calc R U . . .
C31 C 0.6722(6) -0.2541(4) 0.3360(3) 0.0348(13) Uani 1 1 d . . . . .
H31 H 0.6342 -0.3081 0.3556 0.042 Uiso 1 1 calc R U . . .
C32 C 0.6759(6) -0.1572(5) 0.3685(3) 0.0318(13) Uani 1 1 d . . . . .
H32 H 0.6385 -0.1444 0.4097 0.038 Uiso 1 1 calc R U . . .
C33 C 0.7352(5) -0.0785(4) 0.3402(3) 0.0243(11) Uani 1 1 d . . . . .
H33 H 0.7401 -0.0119 0.3633 0.029 Uiso 1 1 calc R U . . .
C34 C 0.6347(5) -0.0874(4) 0.1391(3) 0.0238(11) Uani 1 1 d . . . . .
C35 C 0.6510(6) -0.1279(4) 0.0714(3) 0.0285(12) Uani 1 1 d . . . . .
H35 H 0.7232 -0.0949 0.0526 0.034 Uiso 1 1 calc R U . . .
C36 C 0.5622(6) -0.2160(4) 0.0317(3) 0.0338(13) Uani 1 1 d . . . . .
H36 H 0.5735 -0.2418 -0.0148 0.041 Uiso 1 1 calc R U . . .
C37 C 0.4570(6) -0.2682(4) 0.0575(3) 0.0356(14) Uani 1 1 d . . . . .
C38 C 0.4423(6) -0.2275(4) 0.1253(3) 0.0311(13) Uani 1 1 d . . . . .
H38 H 0.3715 -0.2618 0.1445 0.037 Uiso 1 1 calc R U . . .
C39 C 0.5283(5) -0.1382(4) 0.1658(3) 0.0264(11) Uani 1 1 d . . . . .
H39 H 0.5149 -0.1115 0.2117 0.032 Uiso 1 1 calc R U . . .
C40 C 0.3615(8) -0.3638(5) 0.0149(4) 0.0495(18) Uani 1 1 d . . . . .
H40A H 0.3029 -0.3929 0.0447 0.074 Uiso 1 1 calc R U . . .
H40B H 0.4128 -0.4105 -0.0025 0.074 Uiso 1 1 calc R U . . .
H40C H 0.3062 -0.3507 -0.0253 0.074 Uiso 1 1 calc R U . . .
C41 C 0.9635(6) 0.1345(4) 0.4343(3) 0.0286(12) Uani 1 1 d . . . . .
H41 H 0.8757 0.1009 0.4453 0.034 Uiso 1 1 calc R U . . .
C42 C 0.9869(6) 0.2378(4) 0.4347(3) 0.0308(12) Uani 1 1 d . . . . .
H42 H 0.9159 0.2713 0.4479 0.037 Uiso 1 1 calc R U . . .
C43 C 1.0934(6) 0.2934(4) 0.4102(3) 0.0320(13) Uani 1 1 d . . . . .
H43 H 1.0825 0.3599 0.4039 0.038 Uiso 1 1 calc R U . . .
C44 C 1.2410(6) 0.2892(5) 0.4275(3) 0.0367(14) Uani 1 1 d . . . . .
H44A H 1.3007 0.3579 0.4383 0.044 Uiso 1 1 calc R U . . .
H44B H 1.2545 0.2623 0.4702 0.044 Uiso 1 1 calc R U . . .
C45 C 1.2811(5) 0.2256(4) 0.3678(3) 0.0317(13) Uani 1 1 d . . . . .
H45A H 1.3659 0.2100 0.3863 0.038 Uiso 1 1 calc R U . . .
H45B H 1.2997 0.2646 0.3317 0.038 Uiso 1 1 calc R U . . .
C46 C 1.1762(5) 0.1292(4) 0.3327(3) 0.0262(11) Uani 1 1 d . . . . .
H46 H 1.1936 0.0951 0.2867 0.031 Uiso 1 1 calc R U . . .
C47 C 1.0981(5) 0.0652(4) 0.3646(3) 0.0275(12) Uani 1 1 d . . . . .
H47 H 1.0720 -0.0065 0.3385 0.033 Uiso 1 1 calc R U . . .
C48 C 1.0755(6) 0.0821(5) 0.4393(3) 0.0335(13) Uani 1 1 d . . . . .
H48A H 1.1575 0.1249 0.4730 0.040 Uiso 1 1 calc R U . . .
H48B H 1.0466 0.0183 0.4536 0.040 Uiso 1 1 calc R U . . .
C49 C 0.1229(9) 0.2878(7) 0.9627(5) 0.069(2) Uani 1 1 d . . . . .
H49A H 0.1147 0.2282 0.9248 0.083 Uiso 1 1 calc R U . . .
H49B H 0.0382 0.3087 0.9545 0.083 Uiso 1 1 calc R U . . .
N1 N 0.6932(4) 0.2064(3) 0.2250(2) 0.0208(9) Uani 1 1 d . . . . .
N2 N 0.7190(4) 0.0100(3) 0.1799(2) 0.0203(9) Uani 1 1 d . . . . .
Si Si 0.66776(14) 0.10843(10) 0.15032(7) 0.0207(3) Uani 1 1 d . . . . .
P1 P 0.76617(13) 0.21622(9) 0.30921(7) 0.0189(3) Uani 1 1 d . . . . .
P2 P 0.85301(13) 0.00959(10) 0.24089(7) 0.0195(3) Uani 1 1 d . . . . .
Cl1 Cl 0.1395(3) 0.2540(3) 1.04430(14) 0.1074(11) Uani 1 1 d . . . . .
Cl2 Cl 0.2524(3) 0.3810(2) 0.95600(19) 0.0990(9) Uani 1 1 d . . . . .
I1 I 1.05142(3) 0.25198(3) 0.22220(2) 0.02576(8) Uani 1 1 d . . . . .
I2 I 0.11959(4) 0.80566(3) 0.38725(2) 0.03536(10) Uani 1 1 d . . . . .
Ir Ir 0.96058(2) 0.16075(2) 0.32309(2) 0.01981(6) Uani 1 1 d . . . . .

loop_
_atom_site_aniso_label
_atom_site_aniso_U_11
_atom_site_aniso_U_22
_atom_site_aniso_U_33
_atom_site_aniso_U_23
_atom_site_aniso_U_13
_atom_site_aniso_U_12
C1 0.026(3) 0.029(3) 0.024(3) 0.009(2) 0.004(2) 0.006(2)
C2 0.025(3) 0.026(3) 0.029(3) 0.011(2) 0.003(2) 0.010(2)
C3 0.028(3) 0.020(3) 0.024(3) 0.005(2) 0.003(2) 0.009(2)
C4 0.021(3) 0.022(3) 0.038(3) 0.006(2) 0.002(2) 0.007(2)
C5 0.035(3) 0.025(3) 0.044(4) 0.009(3) 0.000(3) 0.006(2)
C6 0.056(4) 0.020(3) 0.040(4) -0.001(3) -0.006(3) 0.014(3)
C7 0.051(4) 0.030(3) 0.045(4) 0.003(3) 0.017(3) 0.017(3)
C8 0.034(3) 0.027(3) 0.035(3) 0.006(2) 0.010(2) 0.012(2)
C9 0.021(2) 0.022(3) 0.028(3) 0.007(2) 0.008(2) 0.009(2)
C10 0.025(3) 0.024(3) 0.025(3) 0.004(2) 0.002(2) 0.004(2)
C11 0.033(3) 0.036(3) 0.027(3) 0.014(2) 0.009(2) 0.013(2)
C12 0.023(3) 0.029(3) 0.038(3) 0.017(2) 0.011(2) 0.010(2)
C13 0.021(3) 0.027(3) 0.031(3) 0.009(2) 0.005(2) 0.006(2)
C14 0.022(3) 0.024(3) 0.026(3) 0.005(2) 0.006(2) 0.009(2)
C15 0.027(3) 0.022(2) 0.018(2) 0.002(2) 0.002(2) 0.010(2)
C16 0.026(3) 0.025(3) 0.029(3) 0.008(2) 0.008(2) 0.007(2)
C17 0.041(3) 0.027(3) 0.036(3) 0.012(3) 0.007(3) 0.009(3)
C18 0.040(3) 0.030(3) 0.035(3) 0.005(2) 0.000(3) 0.018(3)
C19 0.028(3) 0.031(3) 0.042(3) 0.008(3) 0.005(2) 0.014(2)
C20 0.023(3) 0.028(3) 0.035(3) 0.010(2) 0.007(2) 0.009(2)
C21 0.055(4) 0.039(4) 0.056(4) 0.014(3) -0.003(3) 0.021(3)
C22 0.018(2) 0.021(2) 0.028(3) 0.006(2) 0.003(2) 0.004(2)
C23 0.022(3) 0.025(3) 0.031(3) 0.006(2) 0.004(2) 0.007(2)
C24 0.025(3) 0.036(3) 0.027(3) 0.006(2) 0.008(2) 0.004(2)
C25 0.020(3) 0.034(3) 0.036(3) -0.002(2) 0.010(2) 0.005(2)
C26 0.022(3) 0.029(3) 0.029(3) 0.001(2) 0.003(2) 0.009(2)
C27 0.022(3) 0.028(3) 0.025(3) 0.002(2) 0.003(2) 0.007(2)
C28 0.017(2) 0.023(3) 0.026(3) 0.007(2) 0.000(2) 0.006(2)
C29 0.024(3) 0.026(3) 0.027(3) 0.005(2) 0.003(2) 0.005(2)
C30 0.032(3) 0.023(3) 0.042(3) 0.010(2) 0.006(3) 0.006(2)
C31 0.031(3) 0.031(3) 0.045(4) 0.018(3) 0.008(3) 0.006(2)
C32 0.029(3) 0.039(3) 0.031(3) 0.013(3) 0.010(2) 0.011(3)
C33 0.023(3) 0.025(3) 0.026(3) 0.006(2) 0.004(2) 0.009(2)
C34 0.024(3) 0.021(3) 0.025(3) 0.006(2) -0.003(2) 0.007(2)
C35 0.032(3) 0.030(3) 0.026(3) 0.008(2) 0.009(2) 0.011(2)
C36 0.045(3) 0.030(3) 0.022(3) 0.000(2) -0.001(2) 0.010(3)
C37 0.044(4) 0.026(3) 0.031(3) 0.008(2) -0.009(3) 0.007(3)
C38 0.027(3) 0.024(3) 0.041(3) 0.012(2) -0.001(2) 0.006(2)
C39 0.024(3) 0.022(3) 0.032(3) 0.005(2) 0.003(2) 0.006(2)
C40 0.061(5) 0.030(3) 0.045(4) 0.007(3) -0.009(3) 0.001(3)
C41 0.026(3) 0.030(3) 0.024(3) 0.003(2) 0.000(2) 0.000(2)
C42 0.033(3) 0.039(3) 0.022(3) 0.003(2) 0.004(2) 0.018(3)
C43 0.028(3) 0.028(3) 0.029(3) -0.007(2) -0.005(2) 0.004(2)
C44 0.022(3) 0.035(3) 0.044(4) -0.002(3) 0.000(2) 0.002(2)
C45 0.021(3) 0.029(3) 0.040(3) -0.001(2) 0.002(2) 0.005(2)
C46 0.018(2) 0.033(3) 0.026(3) -0.001(2) 0.001(2) 0.010(2)
C47 0.026(3) 0.029(3) 0.027(3) 0.002(2) -0.002(2) 0.014(2)
C48 0.036(3) 0.036(3) 0.028(3) 0.006(2) 0.004(2) 0.013(3)
C49 0.063(5) 0.079(6) 0.065(6) 0.021(5) 0.018(4) 0.009(5)
N1 0.021(2) 0.020(2) 0.022(2) 0.0065(17) 0.0029(17) 0.0055(17)
N2 0.020(2) 0.018(2) 0.022(2) 0.0039(17) 0.0021(17) 0.0058(17)
Si 0.0199(7) 0.0213(7) 0.0213(7) 0.0054(5) 0.0030(5) 0.0063(5)
P1 0.0176(6) 0.0187(6) 0.0208(6) 0.0048(5) 0.0034(5) 0.0055(5)
P2 0.0184(6) 0.0196(6) 0.0204(6) 0.0040(5) 0.0031(5) 0.0056(5)
Cl1 0.112(2) 0.125(3) 0.0607(16) 0.0085(16) 0.0246(15) -0.0125(19)
Cl2 0.0903(19) 0.0663(16) 0.138(3) 0.0317(17) 0.0205(18) 0.0106(14)
I1 0.02139(17) 0.02672(18) 0.02850(18) 0.00852(14) 0.00471(13) 0.00326(13)
I2 0.0392(2) 0.02647(19) 0.0376(2) 0.01076(16) -0.00162(16) 0.00585(16)
Ir 0.01781(10) 0.01979(10) 0.02101(11) 0.00335(7) 0.00221(7) 0.00542(7)

loop_
_atom_type_symbol
_atom_type_description
_atom_type_scat_dispersion_real
_atom_type_scat_dispersion_imag
_atom_type_scat_source
C C 0.0033 0.0016 'International Tables Vol C Tables 4.2.6.8 and 6.1.1.4'
H H 0.0000 0.0000 'International Tables Vol C Tables 4.2.6.8 and 6.1.1.4'
N N 0.0061 0.0033 'International Tables Vol C Tables 4.2.6.8 and 6.1.1.4'
Si Si 0.0817 0.0704 'International Tables Vol C Tables 4.2.6.8 and 6.1.1.4'
P P 0.1023 0.0942 'International Tables Vol C Tables 4.2.6.8 and 6.1.1.4'
Cl Cl 0.1484 0.1585 'International Tables Vol C Tables 4.2.6.8 and 6.1.1.4'
I I -0.4742 1.8119 'International Tables Vol C Tables 4.2.6.8 and 6.1.1.4'
Ir Ir -1.4442 7.9887 'International Tables Vol C Tables 4.2.6.8 and 6.1.1.4'

loop_
_geom_angle_atom_site_label_1
_geom_angle_atom_site_label_2
_geom_angle_atom_site_label_3
_geom_angle
_geom_angle_site_symmetry_1
_geom_angle_site_symmetry_3
_geom_angle_publ_flag
Si C1 H1A 109.5 . . ?
Si C1 H1B 109.5 . . ?
H1A C1 H1B 109.5 . . ?
Si C1 H1C 109.5 . . ?
H1A C1 H1C 109.5 . . ?
H1B C1 H1C 109.5 . . ?
Si C2 H2A 109.5 . . ?
Si C2 H2B 109.5 . . ?
H2A C2 H2B 109.5 . . ?
Si C2 H2C 109.5 . . ?
H2A C2 H2C 109.5 . . ?
H2B C2 H2C 109.5 . . ?
C4 C3 C8 118.2(5) . . ?
C4 C3 P1 119.9(4) . . ?
C8 C3 P1 121.6(4) . . ?
C5 C4 C3 121.3(5) . . ?
C5 C4 H4 119.4 . . ?
C3 C4 H4 119.4 . . ?
C6 C5 C4 119.8(6) . . ?
C6 C5 H5 120.1 . . ?
C4 C5 H5 120.1 . . ?
C5 C6 C7 120.1(6) . . ?
C5 C6 H6 119.9 . . ?
C7 C6 H6 119.9 . . ?
C6 C7 C8 120.1(6) . . ?
C6 C7 H7 120.0 . . ?
C8 C7 H7 120.0 . . ?
C7 C8 C3 120.4(6) . . ?
C7 C8 H8 119.8 . . ?
C3 C8 H8 119.8 . . ?
C14 C9 C10 117.8(5) . . ?
C14 C9 P1 119.3(4) . . ?
C10 C9 P1 122.7(4) . . ?
C11 C10 C9 120.7(5) . . ?
C11 C10 H10 119.7 . . ?
C9 C10 H10 119.7 . . ?
C12 C11 C10 120.9(5) . . ?
C12 C11 H11 119.6 . . ?
C10 C11 H11 119.6 . . ?
C11 C12 C13 119.8(5) . . ?
C11 C12 H12 120.1 . . ?
C13 C12 H12 120.1 . . ?
C12 C13 C14 119.8(5) . . ?
C12 C13 H13 120.1 . . ?
C14 C13 H13 120.1 . . ?
C13 C14 C9 121.1(5) . . ?
C13 C14 H14 119.4 . . ?
C9 C14 H14 119.4 . . ?
C16 C15 C20 119.4(5) . . ?
C16 C15 N1 119.6(5) . . ?
C20 C15 N1 121.0(5) . . ?
C15 C16 C17 120.0(5) . . ?
C15 C16 H16 120.0 . . ?
C17 C16 H16 120.0 . . ?
C18 C17 C16 121.2(6) . . ?
C18 C17 H17 119.4 . . ?
C16 C17 H17 119.4 . . ?
C17 C18 C19 118.5(5) . . ?
C17 C18 C21 120.9(6) . . ?
C19 C18 C21 120.6(6) . . ?
C20 C19 C18 120.6(5) . . ?
C20 C19 H19 119.7 . . ?
C18 C19 H19 119.7 . . ?
C19 C20 C15 120.3(5) . . ?
C19 C20 H20 119.8 . . ?
C15 C20 H20 119.8 . . ?
C18 C21 H21A 109.5 . . ?
C18 C21 H21B 109.5 . . ?
H21A C21 H21B 109.5 . . ?
C18 C21 H21C 109.5 . . ?
H21A C21 H21C 109.5 . . ?
H21B C21 H21C 109.5 . . ?
C23 C22 C27 118.0(5) . . ?
C23 C22 P2 119.3(4) . . ?
C27 C22 P2 122.6(4) . . ?
C22 C23 C24 121.3(5) . . ?
C22 C23 H23 119.4 . . ?
C24 C23 H23 119.4 . . ?
C25 C24 C23 119.8(5) . . ?
C25 C24 H24 120.1 . . ?
C23 C24 H24 120.1 . . ?
C24 C25 C26 120.1(5) . . ?
C24 C25 H25 119.9 . . ?
C26 C25 H25 119.9 . . ?
C25 C26 C27 120.3(5) . . ?
C25 C26 H26 119.9 . . ?
C27 C26 H26 119.9 . . ?
C26 C27 C22 120.6(5) . . ?
C26 C27 H27 119.7 . . ?
C22 C27 H27 119.7 . . ?
C33 C28 C29 118.1(5) . . ?
C33 C28 P2 119.5(4) . . ?
C29 C28 P2 122.2(4) . . ?
C30 C29 C28 120.5(5) . . ?
C30 C29 H29 119.7 . . ?
C28 C29 H29 119.7 . . ?
C29 C30 C31 120.8(6) . . ?
C29 C30 H30 119.6 . . ?
C31 C30 H30 119.6 . . ?
C30 C31 C32 119.8(5) . . ?
C30 C31 H31 120.1 . . ?
C32 C31 H31 120.1 . . ?
C31 C32 C33 119.4(5) . . ?
C31 C32 H32 120.3 . . ?
C33 C32 H32 120.3 . . ?
C28 C33 C32 121.4(5) . . ?
C28 C33 H33 119.3 . . ?
C32 C33 H33 119.3 . . ?
C35 C34 C39 118.7(5) . . ?
C35 C34 N2 121.5(5) . . ?
C39 C34 N2 119.7(5) . . ?
C36 C35 C34 120.1(5) . . ?
C36 C35 H35 120.0 . . ?
C34 C35 H35 120.0 . . ?
C35 C36 C37 122.2(5) . . ?
C35 C36 H36 118.9 . . ?
C37 C36 H36 118.9 . . ?
C36 C37 C38 117.2(5) . . ?
C36 C37 C40 122.4(6) . . ?
C38 C37 C40 120.4(6) . . ?
C39 C38 C37 121.7(6) . . ?
C39 C38 H38 119.1 . . ?
C37 C38 H38 119.1 . . ?
C38 C39 C34 120.0(5) . . ?
C38 C39 H39 120.0 . . ?
C34 C39 H39 120.0 . . ?
C37 C40 H40A 109.5 . . ?
C37 C40 H40B 109.5 . . ?
H40A C40 H40B 109.5 . . ?
C37 C40 H40C 109.5 . . ?
H40A C40 H40C 109.5 . . ?
H40B C40 H40C 109.5 . . ?
C42 C41 C48 123.0(5) . . ?
C42 C41 Ir 68.5(3) . . ?
C48 C41 Ir 99.6(4) . . ?
C42 C41 H41 117.3 . . ?
C48 C41 H41 117.3 . . ?
Ir C41 H41 117.3 . . ?
C43 C42 C41 125.2(5) . . ?
C43 C42 Ir 75.5(3) . . ?
C41 C42 Ir 74.5(3) . . ?
C43 C42 H42 117.2 . . ?
C41 C42 H42 117.2 . . ?
Ir C42 H42 117.2 . . ?
C42 C43 C44 124.5(6) . . ?
C42 C43 Ir 68.2(3) . . ?
C44 C43 Ir 113.4(4) . . ?
C42 C43 H43 114.1 . . ?
C44 C43 H43 114.1 . . ?
Ir C43 H43 114.1 . . ?
C45 C44 C43 112.8(5) . . ?
C45 C44 H44A 109.0 . . ?
C43 C44 H44A 109.0 . . ?
C45 C44 H44B 109.0 . . ?
C43 C44 H44B 109.0 . . ?
H44A C44 H44B 107.8 . . ?
C44 C45 C46 114.0(5) . . ?
C44 C45 H45A 108.7 . . ?
C46 C45 H45A 108.7 . . ?
C44 C45 H45B 108.7 . . ?
C46 C45 H45B 108.7 . . ?
H45A C45 H45B 107.6 . . ?
C47 C46 C45 127.7(5) . . ?
C47 C46 Ir 72.0(3) . . ?
C45 C46 Ir 108.6(3) . . ?
C47 C46 H46 113.4 . . ?
C45 C46 H46 113.4 . . ?
Ir C46 H46 113.4 . . ?
C46 C47 C48 129.2(5) . . ?
C46 C47 Ir 74.0(3) . . ?
C48 C47 Ir 97.4(3) . . ?
C46 C47 H47 114.5 . . ?
C48 C47 H47 114.5 . . ?
Ir C47 H47 114.5 . . ?
C47 C48 C41 101.4(4) . . ?
C47 C48 H48A 111.5 . . ?
C41 C48 H48A 111.5 . . ?
C47 C48 H48B 111.5 . . ?
C41 C48 H48B 111.5 . . ?
H48A C48 H48B 109.3 . . ?
Cl2 C49 Cl1 114.6(5) . . ?
Cl2 C49 H49A 108.6 . . ?
Cl1 C49 H49A 108.6 . . ?
Cl2 C49 H49B 108.6 . . ?
Cl1 C49 H49B 108.6 . . ?
H49A C49 H49B 107.6 . . ?
C15 N1 P1 118.2(3) . . ?
C15 N1 Si 112.2(3) . . ?
P1 N1 Si 129.3(3) . . ?
C34 N2 P2 116.5(3) . . ?
C34 N2 Si 111.6(3) . . ?
P2 N2 Si 131.6(3) . . ?
N1 Si N2 107.2(2) . . ?
N1 Si C1 113.2(2) . . ?
N2 Si C1 114.6(2) . . ?
N1 Si C2 109.5(2) . . ?
N2 Si C2 108.2(2) . . ?
C1 Si C2 104.1(2) . . ?
N1 P1 C3 103.3(2) . . ?
N1 P1 C9 106.5(2) . . ?
C3 P1 C9 104.1(2) . . ?
N1 P1 Ir 115.28(16) . . ?
C3 P1 Ir 115.04(18) . . ?
C9 P1 Ir 111.60(17) . . ?
N2 P2 C28 103.5(2) . . ?
N2 P2 C22 105.2(2) . . ?
C28 P2 C22 103.6(2) . . ?
N2 P2 Ir 116.78(15) . . ?
C28 P2 Ir 115.25(17) . . ?
C22 P2 Ir 111.11(17) . . ?
C42 Ir C41 37.0(2) . . ?
C42 Ir C43 36.3(2) . . ?
C41 Ir C43 66.5(2) . . ?
C42 Ir P1 84.03(15) . . ?
C41 Ir P1 99.01(15) . . ?
C43 Ir P1 98.31(15) . . ?
C42 Ir C47 86.1(2) . . ?
C41 Ir C47 60.6(2) . . ?
C43 Ir C47 87.0(2) . . ?
P1 Ir C47 154.98(15) . . ?
C42 Ir P2 142.90(17) . . ?
C41 Ir P2 108.65(14) . . ?
C43 Ir P2 169.58(15) . . ?
P1 Ir P2 91.53(4) . . ?
C47 Ir P2 82.61(14) . . ?
C42 Ir C46 96.1(2) . . ?
C41 Ir C46 86.5(2) . . ?
C43 Ir C46 76.7(2) . . ?
P1 Ir C46 170.51(14) . . ?
C47 Ir C46 34.03(19) . . ?
P2 Ir C46 94.00(13) . . ?
C42 Ir I1 123.76(16) . . ?
C41 Ir I1 155.72(14) . . ?
C43 Ir I1 90.23(16) . . ?
P1 Ir I1 90.94(3) . . ?
C47 Ir I1 113.57(14) . . ?
P2 Ir I1 93.04(3) . . ?
C46 Ir I1 81.07(14) . . ?

loop_
_geom_bond_atom_site_label_1
_geom_bond_atom_site_label_2
_geom_bond_distance
_geom_bond_site_symmetry_2
_geom_bond_publ_flag
C1 Si 1.859(5) . ?
C1 H1A 0.9800 . ?
C1 H1B 0.9800 . ?
C1 H1C 0.9800 . ?
C2 Si 1.862(5) . ?
C2 H2A 0.9800 . ?
C2 H2B 0.9800 . ?
C2 H2C 0.9800 . ?
C3 C4 1.392(7) . ?
C3 C8 1.401(8) . ?
C3 P1 1.822(5) . ?
C4 C5 1.387(8) . ?
C4 H4 0.9500 . ?
C5 C6 1.377(9) . ?
C5 H5 0.9500 . ?
C6 C7 1.387(9) . ?
C6 H6 0.9500 . ?
C7 C8 1.389(8) . ?
C7 H7 0.9500 . ?
C8 H8 0.9500 . ?
C9 C14 1.398(7) . ?
C9 C10 1.403(7) . ?
C9 P1 1.838(5) . ?
C10 C11 1.382(8) . ?
C10 H10 0.9500 . ?
C11 C12 1.380(8) . ?
C11 H11 0.9500 . ?
C12 C13 1.381(8) . ?
C12 H12 0.9500 . ?
C13 C14 1.397(7) . ?
C13 H13 0.9500 . ?
C14 H14 0.9500 . ?
C15 C16 1.385(7) . ?
C15 C20 1.392(7) . ?
C15 N1 1.456(6) . ?
C16 C17 1.391(8) . ?
C16 H16 0.9500 . ?
C17 C18 1.388(9) . ?
C17 H17 0.9500 . ?
C18 C19 1.394(9) . ?
C18 C21 1.512(8) . ?
C19 C20 1.389(8) . ?
C19 H19 0.9500 . ?
C20 H20 0.9500 . ?
C21 H21A 0.9800 . ?
C21 H21B 0.9800 . ?
C21 H21C 0.9800 . ?
C22 C23 1.390(8) . ?
C22 C27 1.409(7) . ?
C22 P2 1.837(5) . ?
C23 C24 1.399(8) . ?
C23 H23 0.9500 . ?
C24 C25 1.380(8) . ?
C24 H24 0.9500 . ?
C25 C26 1.385(8) . ?
C25 H25 0.9500 . ?
C26 C27 1.391(7) . ?
C26 H26 0.9500 . ?
C27 H27 0.9500 . ?
C28 C33 1.384(7) . ?
C28 C29 1.406(7) . ?
C28 P2 1.828(5) . ?
C29 C30 1.375(8) . ?
C29 H29 0.9500 . ?
C30 C31 1.382(9) . ?
C30 H30 0.9500 . ?
C31 C32 1.386(8) . ?
C31 H31 0.9500 . ?
C32 C33 1.395(8) . ?
C32 H32 0.9500 . ?
C33 H33 0.9500 . ?
C34 C35 1.391(8) . ?
C34 C39 1.400(7) . ?
C34 N2 1.460(6) . ?
C35 C36 1.382(8) . ?
C35 H35 0.9500 . ?
C36 C37 1.387(9) . ?
C36 H36 0.9500 . ?
C37 C38 1.391(9) . ?
C37 C40 1.492(8) . ?
C38 C39 1.386(8) . ?
C38 H38 0.9500 . ?
C39 H39 0.9500 . ?
C40 H40A 0.9800 . ?
C40 H40B 0.9800 . ?
C40 H40C 0.9800 . ?
C41 C42 1.422(8) . ?
C41 C48 1.513(8) . ?
C41 Ir 2.278(6) . ?
C41 H41 1.0000 . ?
C42 C43 1.404(8) . ?
C42 Ir 2.200(5) . ?
C42 H42 1.0000 . ?
C43 C44 1.536(8) . ?
C43 Ir 2.294(5) . ?
C43 H43 1.0000 . ?
C44 C45 1.503(8) . ?
C44 H44A 0.9900 . ?
C44 H44B 0.9900 . ?
C45 C46 1.506(7) . ?
C45 H45A 0.9900 . ?
C45 H45B 0.9900 . ?
C46 C47 1.377(8) . ?
C46 Ir 2.365(5) . ?
C46 H46 1.0000 . ?
C47 C48 1.500(8) . ?
C47 Ir 2.340(5) . ?
C47 H47 1.0000 . ?
C48 H48A 0.9900 . ?
C48 H48B 0.9900 . ?
C49 Cl2 1.695(9) . ?
C49 Cl1 1.751(9) . ?
C49 H49A 0.9900 . ?
C49 H49B 0.9900 . ?
N1 P1 1.681(4) . ?
N1 Si 1.755(4) . ?
N2 P2 1.700(4) . ?
N2 Si 1.762(4) . ?
P1 Ir 2.3215(13) . ?
P2 Ir 2.3442(13) . ?
I1 Ir 2.7247(4) . ?
